data_4086301
loop_
_publ_author_name
'Billow, Brennan S.'
'Bemowski, Ross D.'
'DiFranco, Stephen A.'
'Staples, Richard J.'
'Odom, Aaron L.'

_publ_section_title
;
 Synthesis and Structure of Chromium(VI) Nitrido Cyclopentadienyl
 Complexes
;
_journal_issue 18
_journal_name_full Organometallics
_journal_page_first 4567
_journal_paper_doi 10.1021/acs.organomet.5b00661
_journal_volume 34
_journal_year 2015
_chemical_formula_moiety '0.5(F6 Sb), 0.5(C13 H22 Cr N3)'
_chemical_formula_sum 'C6.5 H11 Cr0.5 F3 N1.5 Sb0.5'
_chemical_formula_weight 254.04
_chemical_name_systematic
;
 ?
;
_space_group_crystal_system monoclinic
_space_group_IT_number 14
_space_group_name_Hall '-P 2ybc'
_space_group_name_H-M_alt 'P 1 21/c 1'
_symmetry_space_group_name_Hall '-P 2ybc'
_symmetry_space_group_name_H-M 'P 1 21/c 1'
_atom_sites_solution_hydrogens geom
_atom_sites_solution_primary direct
_audit_creation_date 2015-07-28
_audit_creation_method
;
Olex2 1.2
(compiled 2015.01.26 svn.r3150 for OlexSys, GUI svn.r4998)
;
_cell_angle_alpha 90
_cell_angle_beta 97.7172(16)
_cell_angle_gamma 90
_cell_formula_units_Z 8
_cell_length_a 15.573(2)
_cell_length_b 8.0007(11)
_cell_length_c 15.503(2)
_cell_measurement_reflns_used 3793
_cell_measurement_temperature 173(2)
_cell_measurement_theta_max 25.189
_cell_measurement_theta_min 2.640
_cell_volume 1914.1(4)
_computing_cell_refinement 'SAINT v8.34A (Bruker, 2013)'
_computing_data_reduction 'SAINT v8.34A (Bruker, 2013)'
_computing_molecular_graphics 'Olex2 (Dolomanov et al., 2009)'
_computing_publication_material 'Olex2 (Dolomanov et al., 2009)'
_computing_structure_refinement 'ShelXL (Sheldrick, 2008)'
_computing_structure_solution 'ShelXS (Sheldrick, 2008)'
_diffrn_ambient_temperature 173.15
_diffrn_measured_fraction_theta_full 0.999
_diffrn_measured_fraction_theta_max 0.998
_diffrn_measurement_device_type 'Bruker APEX-II CCD'
_diffrn_measurement_method '\w scans'
_diffrn_radiation_monochromator graphite
_diffrn_radiation_type MoK\a
_diffrn_radiation_wavelength 0.71073
_diffrn_reflns_av_R_equivalents 0.0493
_diffrn_reflns_av_unetI/netI 0.0433
_diffrn_reflns_Laue_measured_fraction_full 0.999
_diffrn_reflns_Laue_measured_fraction_max 0.998
_diffrn_reflns_limit_h_max 18
_diffrn_reflns_limit_h_min -18
_diffrn_reflns_limit_k_max 9
_diffrn_reflns_limit_k_min -9
_diffrn_reflns_limit_l_max 18
_diffrn_reflns_limit_l_min -18
_diffrn_reflns_number 15297
_diffrn_reflns_point_group_measured_fraction_full 0.999
_diffrn_reflns_point_group_measured_fraction_max 0.998
_diffrn_reflns_theta_full 25.242
_diffrn_reflns_theta_max 25.255
_diffrn_reflns_theta_min 1.320
_diffrn_standards_number 0
_exptl_absorpt_coefficient_mu 2.034
_exptl_absorpt_correction_T_max 0.7452
_exptl_absorpt_correction_T_min 0.6542
_exptl_absorpt_correction_type multi-scan
_exptl_absorpt_process_details
;
SADABS-2014/5 (Bruker,2014/5) was used for absorption correction.
wR2(int) was 0.0721 before and 0.0531 after correction.
The Ratio of minimum to maximum transmission is 0.8779.
The \l/2 correction factor is 0.00150.
;
_exptl_crystal_colour red
_exptl_crystal_colour_primary red
_exptl_crystal_density_diffrn 1.763
_exptl_crystal_description chunk
_exptl_crystal_F_000 1000
_exptl_crystal_size_max 0.266
_exptl_crystal_size_mid 0.142
_exptl_crystal_size_min 0.124
_refine_diff_density_max 2.662
_refine_diff_density_min -0.654
_refine_diff_density_rms 0.149
_refine_ls_extinction_method none
_refine_ls_goodness_of_fit_ref 1.019
_refine_ls_hydrogen_treatment constr
_refine_ls_matrix_type full
_refine_ls_number_parameters 225
_refine_ls_number_reflns 3456
_refine_ls_number_restraints 0
_refine_ls_restrained_S_all 1.019
_refine_ls_R_factor_all 0.0809
_refine_ls_R_factor_gt 0.0475
_refine_ls_shift/su_max 0.000
_refine_ls_shift/su_mean 0.000
_refine_ls_structure_factor_coef Fsqd
_refine_ls_weighting_details 'w=1/[\s^2^(Fo^2^)+(0.0781P)^2^] where P=(Fo^2^+2Fc^2^)/3'
_refine_ls_weighting_scheme calc
_refine_ls_wR_factor_gt 0.1220
_refine_ls_wR_factor_ref 0.1477
_reflns_Friedel_coverage 0.000
_reflns_number_gt 2011
_reflns_number_total 3456
_reflns_threshold_expression 'I > 2\s(I)'
_cod_data_source_file om5b00661_si_002.cif
_cod_data_source_block b-p21c
_cod_original_cell_volume 1914.1(5)
_cod_original_formula_sum 'C6.50 H11 Cr0.50 F3 N1.50 Sb0.50'
_cod_database_code 4086301
_shelxl_version_number 2013-3
_shelx_space_group_comment
;
The symmetry employed for this shelxl refinement is uniquely defined
by the following loop, which should always be used as a source of
symmetry information in preference to the above space-group names.
They are only intended as comments.
;
_shelx_estimated_absorpt_t_max 0.787
_shelx_estimated_absorpt_t_min 0.614
_olex2_refinement_description
;
1. Fixed Uiso
 At 1.2 times of:
  All C(H) groups
 At 1.5 times of:
  All C(H,H,H) groups
2.a Ternary CH refined with riding coordinates:
 C4(H4), C1(H1)
2.b Aromatic/amide H refined with riding coordinates:
 C8(H8), C7(H7), C11(H11), C10(H10), C9(H9)
2.c Idealised Me refined as rotating group:
 C13(H13A,H13B,H13C), C5(H5A,H5B,H5C), C3(H3A,H3B,H3C), C6(H6A,H6B,H6C),
 C2(H2A,H2B,H2C)
;
_olex2_submission_special_instructions 'No special instructions were received'

loop_
_space_group_symop_operation_xyz
'x, y, z'
'-x, y+1/2, -z+1/2'
'-x, -y, -z'
'x, -y-1/2, z-1/2'

loop_
_atom_site_label
_atom_site_type_symbol
_atom_site_fract_x
_atom_site_fract_y
_atom_site_fract_z
_atom_site_U_iso_or_equiv
_atom_site_adp_type
_atom_site_occupancy
_atom_site_site_symmetry_order
_atom_site_calc_flag
_atom_site_refinement_flags_posn
_atom_site_refinement_flags_adp
_atom_site_refinement_flags_occupancy
Sb2 Sb 0.5000 0.0000 0.0000 0.0323(2) Uani 1 2 d S T P
Sb1 Sb 0.0000 1.0000 0.0000 0.0362(2) Uani 1 2 d S T P
Cr1 Cr 0.21440(6) 0.49263(10) -0.13114(6) 0.0328(3) Uani 1 1 d . . .
N2 N 0.3007(3) 0.4873(5) -0.2004(3) 0.0290(10) Uani 1 1 d . . .
F1 F -0.1118(2) 1.0081(4) 0.0326(3) 0.0486(10) Uani 1 1 d . . .
F2 F 0.0251(2) 0.8172(4) 0.0744(2) 0.0553(10) Uani 1 1 d . . .
N1 N 0.1547(3) 0.6309(6) -0.1764(3) 0.0489(14) Uani 1 1 d . . .
N3 N 0.1511(3) 0.2904(6) -0.1824(3) 0.0416(13) Uani 1 1 d . . .
F4 F 0.5100(3) 0.0254(4) -0.1168(2) 0.0775(14) Uani 1 1 d . . .
F5 F 0.3802(3) 0.0141(4) -0.0262(4) 0.0793(15) Uani 1 1 d . . .
F3 F 0.0391(2) 1.1458(5) 0.0906(2) 0.0598(10) Uani 1 1 d . . .
F6 F 0.5063(2) 0.2319(4) 0.0153(2) 0.0620(11) Uani 1 1 d . . .
C4 C 0.3708(3) 0.3590(7) -0.1869(4) 0.0377(14) Uani 1 1 d . . .
H4 H 0.3612 0.2924 -0.1345 0.045 Uiso 1 1 calc R . .
C13 C 0.0686(4) 0.0317(7) -0.2548(5) 0.0538(18) Uani 1 1 d . . .
H13A H 0.0066 0.0425 -0.2509 0.081 Uiso 1 1 calc GR . .
H13B H 0.0910 -0.0699 -0.2244 0.081 Uiso 1 1 calc GR . .
H13C H 0.0774 0.0250 -0.3161 0.081 Uiso 1 1 calc GR . .
C8 C 0.2793(5) 0.6047(9) -0.0069(4) 0.0522(19) Uani 1 1 d . . .
H8 H 0.3101 0.7057 -0.0127 0.063 Uiso 1 1 calc R . .
C1 C 0.3076(4) 0.5948(7) -0.2776(4) 0.0427(15) Uani 1 1 d . . .
H1 H 0.3609 0.5594 -0.3023 0.051 Uiso 1 1 calc R . .
C7 C 0.1888(4) 0.5893(9) -0.0024(4) 0.0500(17) Uani 1 1 d . . .
H7 H 0.1481 0.6769 0.0001 0.060 Uiso 1 1 calc R . .
C11 C 0.1732(5) 0.4199(9) -0.0024(4) 0.0515(18) Uani 1 1 d . . .
H11 H 0.1175 0.3701 -0.0046 0.062 Uiso 1 1 calc R . .
C10 C 0.2515(5) 0.3313(11) 0.0012(3) 0.060(2) Uani 1 1 d . . .
H10 H 0.2583 0.2134 0.0049 0.072 Uiso 1 1 calc R . .
C5 C 0.4596(4) 0.4405(8) -0.1670(4) 0.0506(17) Uani 1 1 d . . .
H5A H 0.4745 0.4956 -0.2195 0.076 Uiso 1 1 calc GR . .
H5B H 0.5031 0.3549 -0.1480 0.076 Uiso 1 1 calc GR . .
H5C H 0.4585 0.5236 -0.1207 0.076 Uiso 1 1 calc GR . .
C12 C 0.1142(4) 0.1761(8) -0.2149(4) 0.0459(16) Uani 1 1 d . . .
C3 C 0.2307(4) 0.5645(8) -0.3472(4) 0.0562(18) Uani 1 1 d . . .
H3A H 0.2233 0.4441 -0.3572 0.084 Uiso 1 1 calc GR . .
H3B H 0.2411 0.6192 -0.4015 0.084 Uiso 1 1 calc GR . .
H3C H 0.1782 0.6108 -0.3280 0.084 Uiso 1 1 calc GR . .
C6 C 0.3633(4) 0.2388(7) -0.2636(4) 0.0475(16) Uani 1 1 d . . .
H6A H 0.3044 0.1933 -0.2739 0.071 Uiso 1 1 calc GR . .
H6B H 0.4048 0.1473 -0.2507 0.071 Uiso 1 1 calc GR . .
H6C H 0.3758 0.2985 -0.3157 0.071 Uiso 1 1 calc GR . .
C9 C 0.3143(5) 0.4431(11) -0.0013(4) 0.0545(19) Uani 1 1 d . . .
H9 H 0.3741 0.4172 0.0004 0.065 Uiso 1 1 calc R . .
C2 C 0.3196(5) 0.7758(7) -0.2510(4) 0.0607(19) Uani 1 1 d . . .
H2A H 0.2691 0.8138 -0.2249 0.091 Uiso 1 1 calc GR . .
H2B H 0.3257 0.8439 -0.3024 0.091 Uiso 1 1 calc GR . .
H2C H 0.3719 0.7871 -0.2085 0.091 Uiso 1 1 calc GR . .

loop_
_atom_site_aniso_label
_atom_site_aniso_U_11
_atom_site_aniso_U_22
_atom_site_aniso_U_33
_atom_site_aniso_U_23
_atom_site_aniso_U_13
_atom_site_aniso_U_12
Sb2 0.0334(3) 0.0339(3) 0.0302(3) 0.0005(2) 0.0072(2) 0.0051(2)
Sb1 0.0293(3) 0.0355(3) 0.0445(4) 0.0014(3) 0.0082(3) 0.0004(2)
Cr1 0.0296(5) 0.0331(5) 0.0365(5) -0.0009(4) 0.0073(4) 0.0013(4)
N2 0.027(2) 0.033(2) 0.027(2) 0.000(2) 0.004(2) -0.002(2)
F1 0.0311(19) 0.056(2) 0.061(2) 0.0037(17) 0.0126(18) 0.0013(15)
F2 0.047(2) 0.054(2) 0.067(2) 0.0198(19) 0.0163(19) 0.0075(17)
N1 0.035(3) 0.057(3) 0.054(3) 0.004(3) 0.006(3) 0.009(3)
N3 0.033(3) 0.055(3) 0.038(3) 0.001(3) 0.011(2) -0.003(2)
F4 0.125(4) 0.075(3) 0.038(2) 0.0130(18) 0.033(3) 0.022(2)
F5 0.036(2) 0.075(3) 0.124(4) 0.006(2) 0.001(3) 0.0044(18)
F3 0.057(2) 0.064(2) 0.060(2) -0.014(2) 0.014(2) -0.0093(19)
F6 0.079(3) 0.035(2) 0.072(3) -0.0029(17) 0.008(2) 0.0057(17)
C4 0.038(3) 0.036(3) 0.041(3) 0.010(3) 0.011(3) 0.008(3)
C13 0.048(4) 0.054(4) 0.056(4) -0.004(3) -0.005(4) -0.011(3)
C8 0.061(5) 0.061(5) 0.035(4) -0.010(3) 0.010(3) -0.026(4)
C1 0.047(4) 0.040(4) 0.041(4) 0.007(3) 0.007(3) -0.002(3)
C7 0.059(5) 0.046(4) 0.047(4) -0.012(3) 0.011(4) 0.011(3)
C11 0.064(5) 0.058(4) 0.037(4) -0.009(3) 0.027(3) -0.025(4)
C10 0.093(7) 0.059(5) 0.028(4) 0.003(3) 0.011(4) 0.024(4)
C5 0.031(3) 0.060(4) 0.061(5) -0.001(4) 0.005(3) -0.006(3)
C12 0.038(4) 0.058(4) 0.041(4) 0.005(3) 0.003(3) 0.003(3)
C3 0.066(5) 0.057(4) 0.043(4) 0.016(3) -0.001(4) 0.001(4)
C6 0.059(4) 0.040(4) 0.046(4) -0.008(3) 0.012(3) 0.003(3)
C9 0.052(5) 0.083(5) 0.028(4) -0.006(4) 0.004(3) 0.018(4)
C2 0.082(5) 0.033(3) 0.065(5) 0.010(3) 0.004(4) -0.008(3)

loop_
_atom_type_symbol
_atom_type_description
_atom_type_scat_dispersion_real
_atom_type_scat_dispersion_imag
_atom_type_scat_source
C C 0.0033 0.0016 'International Tables Vol C Tables 4.2.6.8 and 6.1.1.4'
H H 0.0000 0.0000 'International Tables Vol C Tables 4.2.6.8 and 6.1.1.4'
Cr Cr 0.3209 0.6236 'International Tables Vol C Tables 4.2.6.8 and 6.1.1.4'
F F 0.0171 0.0103 'International Tables Vol C Tables 4.2.6.8 and 6.1.1.4'
N N 0.0061 0.0033 'International Tables Vol C Tables 4.2.6.8 and 6.1.1.4'
Sb Sb -0.5866 1.5461 'International Tables Vol C Tables 4.2.6.8 and 6.1.1.4'

loop_
_geom_angle_atom_site_label_1
_geom_angle_atom_site_label_2
_geom_angle_atom_site_label_3
_geom_angle
_geom_angle_site_symmetry_1
_geom_angle_site_symmetry_3
F4 Sb2 F4 180.0 . 3_655
F4 Sb2 F5 90.4(2) . 3_655
F4 Sb2 F5 89.6(2) 3_655 3_655
F4 Sb2 F5 90.4(2) 3_655 .
F4 Sb2 F5 89.6(2) . .
F4 Sb2 F6 89.70(15) 3_655 .
F4 Sb2 F6 90.30(15) . .
F4 Sb2 F6 90.30(15) 3_655 3_655
F4 Sb2 F6 89.70(15) . 3_655
F5 Sb2 F5 180.0 3_655 .
F5 Sb2 F6 89.89(15) . 3_655
F5 Sb2 F6 89.89(15) 3_655 .
F5 Sb2 F6 90.11(15) 3_655 3_655
F5 Sb2 F6 90.11(15) . .
F6 Sb2 F6 180.0 . 3_655
F1 Sb1 F1 180.0 3_575 .
F2 Sb1 F1 89.21(14) . .
F2 Sb1 F1 90.79(14) 3_575 .
F2 Sb1 F1 89.21(14) 3_575 3_575
F2 Sb1 F1 90.79(14) . 3_575
F2 Sb1 F2 180.0 . 3_575
F3 Sb1 F1 90.19(15) . 3_575
F3 Sb1 F1 89.80(15) . .
F3 Sb1 F1 90.19(15) 3_575 .
F3 Sb1 F1 89.81(15) 3_575 3_575
F3 Sb1 F2 89.72(18) 3_575 .
F3 Sb1 F2 90.28(18) 3_575 3_575
F3 Sb1 F2 89.72(18) . 3_575
F3 Sb1 F2 90.28(18) . .
F3 Sb1 F3 180.00(15) 3_575 .
N2 Cr1 N3 96.29(18) . .
N2 Cr1 C8 103.4(2) . .
N2 Cr1 C7 140.2(2) . .
N2 Cr1 C11 146.4(2) . .
N2 Cr1 C10 111.9(2) . .
N2 Cr1 C9 92.5(2) . .
N1 Cr1 N2 101.2(2) . .
N1 Cr1 N3 99.4(2) . .
N1 Cr1 C8 106.1(3) . .
N1 Cr1 C7 89.4(3) . .
N1 Cr1 C11 111.1(3) . .
N1 Cr1 C10 145.3(2) . .
N1 Cr1 C9 141.0(3) . .
N3 Cr1 C8 143.7(2) . .
N3 Cr1 C7 119.9(2) . .
N3 Cr1 C11 87.7(2) . .
N3 Cr1 C10 87.4(2) . .
N3 Cr1 C9 115.3(3) . .
C8 Cr1 C11 59.4(2) . .
C8 Cr1 C10 57.1(3) . .
C8 Cr1 C9 34.9(3) . .
C7 Cr1 C8 37.2(2) . .
C7 Cr1 C11 35.8(3) . .
C7 Cr1 C10 58.5(2) . .
C7 Cr1 C9 58.7(3) . .
C11 Cr1 C10 34.7(2) . .
C11 Cr1 C9 56.3(3) . .
C9 Cr1 C10 31.9(2) . .
C4 N2 Cr1 121.0(3) . .
C1 N2 Cr1 126.6(4) . .
C1 N2 C4 112.3(4) . .
C12 N3 Cr1 177.6(5) . .
N2 C4 H4 107.1 . .
N2 C4 C5 111.2(4) . .
N2 C4 C6 110.3(4) . .
C5 C4 H4 107.1 . .
C6 C4 H4 107.1 . .
C6 C4 C5 113.6(5) . .
H13A C13 H13B 109.5 . .
H13A C13 H13C 109.5 . .
H13B C13 H13C 109.5 . .
C12 C13 H13A 109.5 . .
C12 C13 H13B 109.5 . .
C12 C13 H13C 109.5 . .
Cr1 C8 H8 115.8 . .
C7 C8 Cr1 70.9(4) . .
C7 C8 H8 126.4 . .
C9 C8 Cr1 79.1(4) . .
C9 C8 H8 126.4 . .
C9 C8 C7 107.2(6) . .
N2 C1 H1 107.3 . .
N2 C1 C3 110.1(5) . .
N2 C1 C2 110.7(5) . .
C3 C1 H1 107.3 . .
C2 C1 H1 107.3 . .
C2 C1 C3 113.8(5) . .
Cr1 C7 H7 119.6 . .
C8 C7 Cr1 71.8(4) . .
C8 C7 H7 127.4 . .
C11 C7 Cr1 73.2(3) . .
C11 C7 C8 105.1(5) . .
C11 C7 H7 127.4 . .
Cr1 C11 H11 116.3 . .
C7 C11 Cr1 71.0(3) . .
C7 C11 H11 124.9 . .
C7 C11 C10 110.1(6) . .
C10 C11 Cr1 79.5(4) . .
C10 C11 H11 124.9 . .
Cr1 C10 H10 126.2 . .
C11 C10 Cr1 65.8(4) . .
C11 C10 H10 126.3 . .
C9 C10 Cr1 73.1(4) . .
C9 C10 C11 107.3(7) . .
C9 C10 H10 126.3 . .
C4 C5 H5A 109.5 . .
C4 C5 H5B 109.5 . .
C4 C5 H5C 109.5 . .
H5A C5 H5B 109.5 . .
H5A C5 H5C 109.5 . .
H5B C5 H5C 109.5 . .
N3 C12 C13 179.3(7) . .
C1 C3 H3A 109.5 . .
C1 C3 H3B 109.5 . .
C1 C3 H3C 109.5 . .
H3A C3 H3B 109.5 . .
H3A C3 H3C 109.5 . .
H3B C3 H3C 109.5 . .
C4 C6 H6A 109.5 . .
C4 C6 H6B 109.5 . .
C4 C6 H6C 109.5 . .
H6A C6 H6B 109.5 . .
H6A C6 H6C 109.5 . .
H6B C6 H6C 109.5 . .
Cr1 C9 H9 125.5 . .
C8 C9 Cr1 66.0(3) . .
C8 C9 H9 125.1 . .
C10 C9 Cr1 74.9(4) . .
C10 C9 C8 109.9(7) . .
C10 C9 H9 125.1 . .
C1 C2 H2A 109.5 . .
C1 C2 H2B 109.5 . .
C1 C2 H2C 109.5 . .
H2A C2 H2B 109.5 . .
H2A C2 H2C 109.5 . .
H2B C2 H2C 109.5 . .

loop_
_geom_bond_atom_site_label_1
_geom_bond_atom_site_label_2
_geom_bond_distance
_geom_bond_site_symmetry_2
Sb2 F4 1.849(4) .
Sb2 F4 1.849(4) 3_655
Sb2 F5 1.859(4) .
Sb2 F5 1.859(4) 3_655
Sb2 F6 1.871(4) .
Sb2 F6 1.871(4) 3_655
Sb1 F1 1.878(3) 3_575
Sb1 F1 1.878(3) .
Sb1 F2 1.871(3) .
Sb1 F2 1.871(3) 3_575
Sb1 F3 1.864(3) .
Sb1 F3 1.864(3) 3_575
Cr1 N2 1.830(4) .
Cr1 N1 1.552(5) .
Cr1 N3 2.003(5) .
Cr1 C8 2.238(6) .
Cr1 C7 2.226(6) .
Cr1 C11 2.253(6) .
Cr1 C10 2.428(6) .
Cr1 C9 2.406(7) .
N2 C4 1.492(6) .
N2 C1 1.489(7) .
N3 C12 1.159(7) .
C4 H4 1.0000 .
C4 C5 1.524(7) .
C4 C6 1.522(7) .
C13 H13A 0.9800 .
C13 H13B 0.9800 .
C13 H13C 0.9800 .
C13 C12 1.450(8) .
C8 H8 0.9500 .
C8 C7 1.426(9) .
C8 C9 1.402(11) .
C1 H1 1.0000 .
C1 C3 1.520(8) .
C1 C2 1.511(7) .
C7 H7 0.9500 .
C7 C11 1.377(11) .
C11 H11 0.9500 .
C11 C10 1.405(9) .
C10 H10 0.9500 .
C10 C9 1.330(10) .
C5 H5A 0.9800 .
C5 H5B 0.9800 .
C5 H5C 0.9800 .
C3 H3A 0.9800 .
C3 H3B 0.9800 .
C3 H3C 0.9800 .
C6 H6A 0.9800 .
C6 H6B 0.9800 .
C6 H6C 0.9800 .
C9 H9 0.9500 .
C2 H2A 0.9800 .
C2 H2B 0.9800 .
C2 H2C 0.9800 .

loop_
_geom_torsion_atom_site_label_1
_geom_torsion_atom_site_label_2
_geom_torsion_atom_site_label_3
_geom_torsion_atom_site_label_4
_geom_torsion
Cr1 N2 C4 C5 -120.4(4)
Cr1 N2 C4 C6 112.6(5)
Cr1 N2 C1 C3 -61.9(6)
Cr1 N2 C1 C2 64.8(6)
Cr1 C8 C7 C11 66.2(4)
Cr1 C8 C9 C10 -62.4(5)
Cr1 C7 C11 C10 70.6(4)
Cr1 C11 C10 C9 61.8(5)
Cr1 C10 C9 C8 57.0(4)
N1 Cr1 N2 C4 -174.2(4)
N1 Cr1 N2 C1 1.2(5)
N3 Cr1 N2 C4 -73.3(4)
N3 Cr1 N2 C1 102.1(4)
C4 N2 C1 C3 113.8(5)
C4 N2 C1 C2 -119.5(5)
C8 Cr1 N2 C4 76.0(4)
C8 Cr1 N2 C1 -108.6(4)
C8 C7 C11 Cr1 -65.2(4)
C8 C7 C11 C10 5.4(7)
C1 N2 C4 C5 63.6(6)
C1 N2 C4 C6 -63.4(6)
C7 Cr1 N2 C4 83.0(5)
C7 Cr1 N2 C1 -101.6(5)
C7 C8 C9 Cr1 65.9(4)
C7 C8 C9 C10 3.5(7)
C7 C11 C10 Cr1 -65.1(4)
C7 C11 C10 C9 -3.4(7)
C11 Cr1 N2 C4 22.0(6)
C11 Cr1 N2 C1 -162.7(4)
C11 C10 C9 Cr1 -57.1(4)
C11 C10 C9 C8 -0.2(7)
C10 Cr1 N2 C4 16.4(5)
C10 Cr1 N2 C1 -168.2(4)
C9 Cr1 N2 C4 42.5(4)
C9 Cr1 N2 C1 -142.1(5)
C9 C8 C7 Cr1 -71.5(4)
C9 C8 C7 C11 -5.4(7)
